data_1559469
loop_
_publ_author_name
'Destro, Riccardo'
'Roversi, Pietro'
'Soave, Raffaella'
'Hovestad, Arjan'
'Lo Presti, Leonardo'

_publ_section_title
;
 Experimental Charge Density Analysis and Electrostatic Properties of
 Crystalline 1,3-Bis(Dimethylamino)Squaraine and Its Dihydrate from Low
 Temperature (T = 18 and 20 K) XRD Data
;
_journal_issue 10
_journal_name_full Crystals
_journal_page_first 894
_journal_paper_doi 10.3390/cryst10100894
_journal_volume 10
_journal_year 2020
_chemical_formula_moiety 'C8 H12 N2 O2'
_chemical_formula_sum 'C8 H12 N2 O2'
_chemical_formula_weight 168.20
_chemical_name_common bis(dimethylamino)squaraine
_space_group_crystal_system orthorhombic
_space_group_IT_number 60
_space_group_name_Hall '-P 2n 2ab'
_space_group_name_H-M_alt 'P b c n'
_atom_sites_solution_hydrogens difmap
_atom_sites_solution_primary direct
_atom_sites_solution_secondary difmap
_audit_creation_method SHELXL-2014/4
_cell_angle_alpha 90
_cell_angle_beta 90
_cell_angle_gamma 90
_cell_formula_units_Z 4
_cell_length_a 15.072(2)
_cell_length_b 7.9873(9)
_cell_length_c 6.8410(9)
_cell_measurement_reflns_used 90
_cell_measurement_temperature 18(1)
_cell_measurement_theta_max 15.27
_cell_measurement_theta_min 13.445
_cell_volume 823.55(18)
_computing_cell_refinement 'In-home programs'
_computing_data_collection 'In-home programs'
_computing_data_reduction 'In-home programs'
_computing_molecular_graphics 'Diamond 3.0 (Crystal Impact GbR, 2004)'
_computing_publication_material 'VALRAY (Carnegie Mellon University, 2000)'
_diffrn_ambient_temperature 18(1)
_diffrn_measured_fraction_theta_full 1.000
_diffrn_measured_fraction_theta_max 1.000
_diffrn_measurement_device_type 'Syntex P1'
_diffrn_measurement_method 'profile data from \q/2\q scans'
_diffrn_radiation_type MoK\a
_diffrn_radiation_wavelength 0.71073
_diffrn_reflns_av_R_equivalents 0.0250
_diffrn_reflns_av_unetI/netI 0.0198
_diffrn_reflns_Laue_measured_fraction_full 1.000
_diffrn_reflns_Laue_measured_fraction_max 1.000
_diffrn_reflns_limit_h_max 34
_diffrn_reflns_limit_h_min 0
_diffrn_reflns_limit_k_max 18
_diffrn_reflns_limit_k_min 0
_diffrn_reflns_limit_l_max 15
_diffrn_reflns_limit_l_min 0
_diffrn_reflns_number 5163
_diffrn_reflns_point_group_measured_fraction_full 1.000
_diffrn_reflns_point_group_measured_fraction_max 1.000
_diffrn_reflns_theta_full 25.242
_diffrn_reflns_theta_max 54.394
_diffrn_reflns_theta_min 2.703
_diffrn_source 'fine-focus sealed tube'
_diffrn_standards_decay_% 1.7(1)
_diffrn_standards_interval_count 100
_diffrn_standards_number 3
_exptl_absorpt_coefficient_mu 0.099
_exptl_absorpt_correction_T_max 0.9789
_exptl_absorpt_correction_T_min 0.9696
_exptl_absorpt_correction_type none
_exptl_crystal_colour colourless
_exptl_crystal_density_diffrn 1.357
_exptl_crystal_description prism
_exptl_crystal_F_000 360
_exptl_crystal_size_max 0.38
_exptl_crystal_size_mid 0.354
_exptl_crystal_size_min 0.25
_refine_diff_density_max 0.613
_refine_diff_density_min -0.324
_refine_diff_density_rms 0.075
_refine_ls_extinction_coef 0.023(3)
_refine_ls_extinction_expression Fc^*^=kFc[1+0.001xFc^2^\l^3^/sin(2\q)]^-1/4^
_refine_ls_extinction_method SHELXL
_refine_ls_goodness_of_fit_ref 1.113
_refine_ls_hydrogen_treatment noref
_refine_ls_matrix_type full
_refine_ls_number_parameters 56
_refine_ls_number_reflns 5163
_refine_ls_number_restraints 0
_refine_ls_restrained_S_all 1.113
_refine_ls_R_factor_all 0.0417
_refine_ls_R_factor_gt 0.0314
_refine_ls_shift/su_max 0.001
_refine_ls_shift/su_mean 0.000
_refine_ls_structure_factor_coef Fsqd
_refine_ls_weighting_details 'w=1/[\s^2^(Fo^2^)+(0.0488P)^2^+0.0980P] where P=(Fo^2^+2Fc^2^)/3'
_refine_ls_weighting_scheme calc
_refine_ls_wR_factor_gt 0.0896
_refine_ls_wR_factor_ref 0.0989
_reflns_Friedel_coverage 0.000
_reflns_number_gt 4340
_reflns_number_total 5163
_reflns_threshold_expression 'I > 2\s(I)'
_cod_data_source_file Destro_et_al.cif
_cod_data_source_block SQ1820
_cod_database_code 1559469
_shelx_space_group_comment
;
The symmetry employed for this shelxl refinement is uniquely defined
by the following loop, which should always be used as a source of
symmetry information in preference to the above space-group names.
They are only intended as comments.
;
_shelxl_version_number 2014/4

loop_
_space_group_symop_operation_xyz
'x, y, z'
'-x, y, -z+1/2'
'x+1/2, -y+1/2, -z'
'-x+1/2, -y+1/2, z+1/2'
'-x, -y, -z'
'x, -y, z-1/2'
'-x-1/2, y-1/2, z'
'x-1/2, y-1/2, -z-1/2'

loop_
_atom_site_label
_atom_site_type_symbol
_atom_site_fract_x
_atom_site_fract_y
_atom_site_fract_z
_atom_site_U_iso_or_equiv
_atom_site_adp_type
_atom_site_occupancy
_atom_site_site_symmetry_order
_atom_site_calc_flag
_atom_site_refinement_flags_posn
_atom_site_refinement_flags_adp
_atom_site_refinement_flags_occupancy
_atom_site_disorder_assembly
_atom_site_disorder_group
C1 C 0.54013(2) 0.10316(3) 0.03600(4) 0.00500(3) Uani 1 1 d . . . . .
C2 C 0.44967(2) 0.07946(3) -0.03820(4) 0.00495(3) Uani 1 1 d . . . . .
C3 C 0.39629(2) 0.36290(3) -0.07128(5) 0.00878(4) Uani 1 1 d . . . . .
C4 C 0.30259(2) 0.12111(4) -0.17354(4) 0.00781(4) Uani 1 1 d . . . . .
N6 N 0.38514(2) 0.18221(3) -0.08824(4) 0.00584(3) Uani 1 1 d . . . . .
O5 O 0.58782(2) 0.22441(3) 0.07709(3) 0.00731(3) Uani 1 1 d . . . . .
H4A H 0.3032 -0.0119 -0.1752 0.029 Uani 1 1 d . . . . .
H4B H 0.2470 0.1644 -0.0895 0.032 Uani 1 1 d . . . . .
H4C H 0.2966 0.1698 -0.3256 0.033 Uani 1 1 d . . . . .
H3A H 0.3435 0.4142 0.0168 0.033 Uani 1 1 d . . . . .
H3B H 0.3954 0.4187 -0.2162 0.035 Uani 1 1 d . . . . .
H3C H 0.4582 0.3855 -0.0020 0.030 Uani 1 1 d . . . . .

loop_
_atom_site_aniso_label
_atom_site_aniso_U_11
_atom_site_aniso_U_22
_atom_site_aniso_U_33
_atom_site_aniso_U_23
_atom_site_aniso_U_13
_atom_site_aniso_U_12
C1 0.00456(7) 0.00477(7) 0.00567(7) -0.00009(5) -0.00037(5) -0.00031(5)
C2 0.00446(7) 0.00480(7) 0.00559(7) 0.00013(5) -0.00047(5) 0.00014(5)
C3 0.00834(9) 0.00528(7) 0.01271(10) 0.00031(7) -0.00092(7) 0.00045(6)
C4 0.00524(7) 0.00889(8) 0.00931(9) -0.00020(7) -0.00139(6) -0.00010(6)
N6 0.00471(6) 0.00493(6) 0.00788(7) 0.00016(5) -0.00131(5) 0.00052(5)
O5 0.00646(6) 0.00577(6) 0.00968(7) -0.00092(5) -0.00095(5) -0.00186(5)
H4A 0.040 0.017 0.030 -0.002 0.004 -0.002
H4B 0.019 0.053 0.024 0.005 0.005 -0.006
H4C 0.028 0.053 0.019 0.000 -0.004 0.010
H3A 0.039 0.027 0.034 0.009 0.016 -0.001
H3B 0.052 0.027 0.024 0.007 0.002 0.009
H3C 0.020 0.040 0.031 -0.007 -0.004 -0.003

loop_
_atom_type_symbol
_atom_type_description
_atom_type_scat_dispersion_real
_atom_type_scat_dispersion_imag
_atom_type_scat_source
C C 0.0033 0.0016 'International Tables Vol C Tables 4.2.6.8 and 6.1.1.4'
N N 0.0061 0.0033 'International Tables Vol C Tables 4.2.6.8 and 6.1.1.4'
O O 0.0106 0.0060 'International Tables Vol C Tables 4.2.6.8 and 6.1.1.4'
H H 0.0000 0.0000 'International Tables Vol C Tables 4.2.6.8 and 6.1.1.4'

loop_
_geom_angle_atom_site_label_1
_geom_angle_atom_site_label_2
_geom_angle_atom_site_label_3
_geom_angle
_geom_angle_site_symmetry_1
_geom_angle_site_symmetry_3
_geom_angle_publ_flag
O5 C1 C2 135.61(2) . 5_655 ?
O5 C1 C2 135.95(2) . . ?
C2 C1 C2 88.433(19) 5_655 . ?
N6 C2 C1 134.37(2) . 5_655 ?
N6 C2 C1 134.06(2) . . ?
C1 C2 C1 91.57(2) 5_655 . ?
N6 C3 H3A 109.60(3) . . ?
N6 C3 H3B 109.39(3) . . ?
H3A C3 H3B 110.11(3) . . ?
N6 C3 H3C 107.77(2) . . ?
H3A C3 H3C 109.57(3) . . ?
H3B C3 H3C 110.36(3) . . ?
N6 C4 H4A 109.40(2) . . ?
N6 C4 H4B 110.08(3) . . ?
H4A C4 H4B 109.53(3) . . ?
N6 C4 H4C 109.00(2) . . ?
H4A C4 H4C 109.86(3) . . ?
H4B C4 H4C 108.97(2) . . ?
C2 N6 C3 120.72(2) . . ?
C2 N6 C4 121.68(2) . . ?
C3 N6 C4 117.49(2) . . ?

loop_
_geom_bond_atom_site_label_1
_geom_bond_atom_site_label_2
_geom_bond_distance
_geom_bond_site_symmetry_2
_geom_bond_publ_flag
C1 O5 1.2384(3) . ?
C1 C2 1.4668(4) 5_655 ?
C1 C2 1.4671(4) . ?
C2 N6 1.3179(3) . ?
C2 C1 1.4668(4) 5_655 ?
C3 N6 1.4576(4) . ?
C3 H3A 1.0793(3) . ?
C3 H3B 1.0873(3) . ?
C3 H3C 1.0624(3) . ?
C4 N6 1.4584(4) . ?
C4 H4A 1.0624(3) . ?
C4 H4B 1.0728(3) . ?
C4 H4C 1.1144(3) . ?
